data_4334150
loop_
_publ_author_name
'Ryan Gilbert-Wilson'
'Leslie D. Field'
'Stephen B. Colbran'
'Mohan M. Bhadbhade'

_publ_section_title
;
 Low Oxidation State Iron(0), Iron(I), and Ruthenium(0) Dinitrogen
 Complexes with a Very Bulky Neutral Phosphine Ligand
;
_journal_name_full 'Inorganic Chemistry'
_journal_page_first 3043
_journal_page_last 3053
_journal_paper_doi 10.1021/ic3024953
_journal_volume 52
_journal_year 2013
_chemical_formula_sum 'C45 H81 Fe N2 P4'
_chemical_formula_weight 829.85
_chemical_name_systematic
; 
 ? 
;
_space_group_IT_number 2
_symmetry_cell_setting triclinic
_symmetry_space_group_name_Hall '-P 1'
_symmetry_space_group_name_H-M 'P -1'
_atom_sites_solution_hydrogens geom
_atom_sites_solution_primary direct
_atom_sites_solution_secondary difmap
_audit_creation_method SHELXL-97
_cell_angle_alpha 96.14(3)
_cell_angle_beta 96.77(3)
_cell_angle_gamma 119.69(3)
_cell_formula_units_Z 2
_cell_length_a 13.669(3)
_cell_length_b 13.689(3)
_cell_length_c 14.026(3)
_cell_measurement_reflns_used 10390
_cell_measurement_temperature 100(2)
_cell_measurement_theta_max 22.5
_cell_measurement_theta_min 2.5
_cell_volume 2222.1(12)
_computing_cell_refinement 'XDS (Kabsch, 1993)'
_computing_data_collection 'BLU-ICE (McPhillips et al, 2002)'
_computing_data_reduction 'XDS (Kabsch, 1993)'
_computing_molecular_graphics
;ORTEP-3 (Farrugia, 1997)
WINGX-32 (Farrugia, 1999) 
;
_computing_structure_refinement 'SHELXL-97 (Sheldrick, 2008)'
_computing_structure_solution 'SHELXS-97 (Sheldrick, 2008)'
_diffrn_ambient_temperature 100(2)
_diffrn_detector_area_resol_mean 'ADSC Q210'
_diffrn_measured_fraction_theta_full 0.933
_diffrn_measured_fraction_theta_max 0.933
_diffrn_measurement_device_type '3-BM1 Australian Synchrotron'
_diffrn_measurement_method '\f scans'
_diffrn_radiation_monochromator Si<111>
_diffrn_radiation_source 'Synchrotron BM'
_diffrn_radiation_type Synchrotron
_diffrn_radiation_wavelength 0.71073
_diffrn_reflns_av_R_equivalents 0.0250
_diffrn_reflns_av_sigmaI/netI 0.0203
_diffrn_reflns_limit_h_max 16
_diffrn_reflns_limit_h_min -16
_diffrn_reflns_limit_k_max 16
_diffrn_reflns_limit_k_min -16
_diffrn_reflns_limit_l_max 16
_diffrn_reflns_limit_l_min -16
_diffrn_reflns_number 28651
_diffrn_reflns_theta_full 25.00
_diffrn_reflns_theta_max 25.00
_diffrn_reflns_theta_min 1.75
_diffrn_standards_decay_% 0
_diffrn_standards_interval_count 0
_diffrn_standards_interval_time 0
_diffrn_standards_number 0
_exptl_absorpt_coefficient_mu 0.516
_exptl_absorpt_correction_T_max 0.9949
_exptl_absorpt_correction_T_min 0.9406
_exptl_absorpt_correction_type none
_exptl_crystal_colour Yellow
_exptl_crystal_density_diffrn 1.240
_exptl_crystal_description 'Thin plates'
_exptl_crystal_F_000 902
_exptl_crystal_size_max 0.12
_exptl_crystal_size_mid 0.08
_exptl_crystal_size_min 0.01
_refine_diff_density_max 1.110
_refine_diff_density_min -0.527
_refine_diff_density_rms 0.062
_refine_ls_extinction_method none
_refine_ls_goodness_of_fit_ref 1.042
_refine_ls_hydrogen_treatment constr
_refine_ls_matrix_type full
_refine_ls_number_parameters 469
_refine_ls_number_reflns 7306
_refine_ls_number_restraints 0
_refine_ls_restrained_S_all 1.042
_refine_ls_R_factor_all 0.0460
_refine_ls_R_factor_gt 0.0436
_refine_ls_shift/su_max 0.000
_refine_ls_shift/su_mean 0.000
_refine_ls_structure_factor_coef Fsqd
_refine_ls_weighting_details 'calc w=1/[\s^2^(Fo^2^)+(0.0456P)^2^+3.8741P] where P=(Fo^2^+2Fc^2^)/3'
_refine_ls_weighting_scheme calc
_refine_ls_wR_factor_gt 0.1087
_refine_ls_wR_factor_ref 0.1105
_reflns_number_gt 6832
_reflns_number_total 7306
_reflns_threshold_expression >2sigma(I)
_cod_data_source_file ic3024953_si_001_2.cif
_cod_data_source_block Complex1
_cod_original_cell_volume 2222.0(8)
_cod_database_code 4334150

loop_
_symmetry_equiv_pos_as_xyz
'x, y, z'
'-x, -y, -z'

loop_
_atom_site_label
_atom_site_type_symbol
_atom_site_fract_x
_atom_site_fract_y
_atom_site_fract_z
_atom_site_U_iso_or_equiv
_atom_site_adp_type
_atom_site_occupancy
_atom_site_symmetry_multiplicity
_atom_site_calc_flag
_atom_site_refinement_flags
Fe1 Fe 0.28445(3) 0.11324(3) 0.30373(2) 0.01737(11) Uani 1 1 d .
P2 P 0.27765(6) 0.27206(6) 0.31909(4) 0.02016(15) Uani 1 1 d .
P3 P 0.14506(5) -0.05439(5) 0.32679(4) 0.01762(14) Uani 1 1 d .
P4 P 0.45236(5) 0.12679(5) 0.31011(4) 0.01893(15) Uani 1 1 d .
P5 P 0.32803(6) 0.15093(6) 0.46038(4) 0.02311(16) Uani 1 1 d .
C36 C -0.2140(2) -0.2002(3) 0.2315(2) 0.0304(6) Uani 1 1 d .
H36A H -0.2398 -0.2794 0.2355 0.036 Uiso 1 1 calc R
H36B H -0.2668 -0.1813 0.2570 0.036 Uiso 1 1 calc R
C1 C 0.3665(2) 0.3910(2) 0.25386(18) 0.0224(5) Uani 1 1 d .
H1 H 0.4423 0.3987 0.2628 0.027 Uiso 1 1 calc R
C12 C 0.5608(2) 0.2800(2) 0.1848(2) 0.0308(6) Uani 1 1 d .
H12A H 0.5330 0.2118 0.1357 0.037 Uiso 1 1 calc R
H12B H 0.5007 0.2986 0.1822 0.037 Uiso 1 1 calc R
C6 C 0.3222(2) 0.3603(2) 0.14382(18) 0.0249(6) Uani 1 1 d .
H6A H 0.2470 0.3522 0.1305 0.030 Uiso 1 1 calc R
H6B H 0.3136 0.2871 0.1187 0.030 Uiso 1 1 calc R
C5 C 0.4028(3) 0.4510(3) 0.0905(2) 0.0319(6) Uani 1 1 d .
H5A H 0.4752 0.4531 0.0975 0.038 Uiso 1 1 calc R
H5B H 0.3689 0.4302 0.0213 0.038 Uiso 1 1 calc R
C3 C 0.4682(3) 0.5995(3) 0.2409(2) 0.0359(7) Uani 1 1 d .
H3A H 0.5435 0.6080 0.2547 0.043 Uiso 1 1 calc R
H3B H 0.4763 0.6726 0.2658 0.043 Uiso 1 1 calc R
C4 C 0.4246(3) 0.5686(3) 0.1309(2) 0.0341(6) Uani 1 1 d .
H4A H 0.3540 0.5696 0.1161 0.041 Uiso 1 1 calc R
H4B H 0.4810 0.6251 0.0998 0.041 Uiso 1 1 calc R
C2 C 0.3885(3) 0.5098(3) 0.2939(2) 0.0353(7) Uani 1 1 d .
H2A H 0.3159 0.5076 0.2867 0.042 Uiso 1 1 calc R
H2B H 0.4223 0.5310 0.3631 0.042 Uiso 1 1 calc R
C7 C 0.5826(2) 0.2537(3) 0.2850(2) 0.0345(7) Uani 1 1 d .
H7 H 0.6404 0.2314 0.2831 0.041 Uiso 1 1 calc R
C10 C 0.7209(3) 0.4829(3) 0.2363(3) 0.0520(9) Uani 1 1 d .
H10A H 0.6702 0.5133 0.2385 0.062 Uiso 1 1 calc R
H10B H 0.7916 0.5405 0.2203 0.062 Uiso 1 1 calc R
C8 C 0.6376(3) 0.3612(3) 0.3611(2) 0.0410(7) Uani 1 1 d .
H8A H 0.6552 0.3444 0.4242 0.049 Uiso 1 1 calc R
H8B H 0.5836 0.3872 0.3654 0.049 Uiso 1 1 calc R
C9 C 0.7478(3) 0.4572(3) 0.3387(3) 0.0509(9) Uani 1 1 d .
H9A H 0.8046 0.4343 0.3390 0.061 Uiso 1 1 calc R
H9B H 0.7790 0.5256 0.3884 0.061 Uiso 1 1 calc R
C11 C 0.6656(3) 0.3779(3) 0.1594(3) 0.0515(9) Uani 1 1 d .
H11A H 0.7208 0.3544 0.1505 0.062 Uiso 1 1 calc R
H11B H 0.6432 0.3949 0.0981 0.062 Uiso 1 1 calc R
C14 C 0.1675(2) -0.2341(2) 0.2329(2) 0.0291(6) Uani 1 1 d .
H14A H 0.2157 -0.1778 0.1969 0.035 Uiso 1 1 calc R
H14B H 0.0887 -0.2718 0.1975 0.035 Uiso 1 1 calc R
C13 C 0.1771(2) -0.1733(2) 0.33462(19) 0.0257(6) Uani 1 1 d .
H13 H 0.2581 -0.1356 0.3665 0.031 Uiso 1 1 calc R
C15 C 0.2041(3) -0.3232(3) 0.2387(3) 0.0431(8) Uani 1 1 d .
H15A H 0.1942 -0.3621 0.1732 0.052 Uiso 1 1 calc R
H15B H 0.2847 -0.2849 0.2692 0.052 Uiso 1 1 calc R
C18 C 0.1099(3) -0.2613(3) 0.3961(2) 0.0387(7) Uani 1 1 d .
H18A H 0.1237 -0.2219 0.4623 0.046 Uiso 1 1 calc R
H18B H 0.0284 -0.2986 0.3692 0.046 Uiso 1 1 calc R
C16 C 0.1327(3) -0.4105(3) 0.2977(3) 0.0474(9) Uani 1 1 d .
H16A H 0.0528 -0.4528 0.2647 0.057 Uiso 1 1 calc R
H16B H 0.1585 -0.4647 0.3022 0.057 Uiso 1 1 calc R
C17 C 0.1434(3) -0.3523(3) 0.3989(3) 0.0494(9) Uani 1 1 d .
H17A H 0.2221 -0.3166 0.4341 0.059 Uiso 1 1 calc R
H17B H 0.0944 -0.4091 0.4341 0.059 Uiso 1 1 calc R
C20 C 0.2375(2) 0.0331(2) 0.52050(18) 0.0279(6) Uani 1 1 d .
H20A H 0.2691 -0.0159 0.5285 0.034 Uiso 1 1 calc R
H20B H 0.2324 0.0632 0.5843 0.034 Uiso 1 1 calc R
C22 C 0.3418(3) 0.3533(2) 0.44730(18) 0.0301(6) Uani 1 1 d .
H22A H 0.4245 0.4013 0.4547 0.036 Uiso 1 1 calc R
H22B H 0.3112 0.4025 0.4624 0.036 Uiso 1 1 calc R
C21 C 0.3138(3) 0.2697(2) 0.51720(18) 0.0315(6) Uani 1 1 d .
H21A H 0.2362 0.2412 0.5279 0.038 Uiso 1 1 calc R
H21B H 0.3666 0.3072 0.5797 0.038 Uiso 1 1 calc R
C19 C 0.1195(2) -0.0332(2) 0.45283(17) 0.0251(6) Uani 1 1 d .
H19A H 0.0807 0.0097 0.4567 0.030 Uiso 1 1 calc R
H19B H 0.0723 -0.1066 0.4710 0.030 Uiso 1 1 calc R
C24 C 0.5082(2) 0.1236(2) 0.43714(19) 0.0280(6) Uani 1 1 d .
H24A H 0.4761 0.0449 0.4457 0.034 Uiso 1 1 calc R
H24B H 0.5911 0.1596 0.4481 0.034 Uiso 1 1 calc R
C23 C 0.4753(2) 0.1873(2) 0.51120(18) 0.0302(6) Uani 1 1 d .
H23A H 0.5279 0.2693 0.5209 0.036 Uiso 1 1 calc R
H23B H 0.4781 0.1634 0.5737 0.036 Uiso 1 1 calc R
N1 N 0.24733(18) 0.08377(19) 0.17131(16) 0.0243(5) Uani 1 1 d .
N2 N 0.2251(2) 0.0671(2) 0.08845(16) 0.0283(5) Uani 1 1 d .
C27 C 0.4119(3) -0.1305(3) 0.0827(2) 0.0425(8) Uani 1 1 d .
H27A H 0.3591 -0.1969 0.1073 0.051 Uiso 1 1 calc R
H27B H 0.3843 -0.1441 0.0128 0.051 Uiso 1 1 calc R
C25 C 0.4628(2) 0.0069(2) 0.24244(19) 0.0241(5) Uani 1 1 d .
H25 H 0.4140 -0.0610 0.2687 0.029 Uiso 1 1 calc R
C26 C 0.4133(3) -0.0242(3) 0.1327(2) 0.0343(7) Uani 1 1 d .
H26A H 0.4589 0.0401 0.1025 0.041 Uiso 1 1 calc R
H26B H 0.3356 -0.0385 0.1226 0.041 Uiso 1 1 calc R
C28 C 0.5299(3) -0.1161(3) 0.1008(3) 0.0476(9) Uani 1 1 d .
H28A H 0.5250 -0.1866 0.0724 0.057 Uiso 1 1 calc R
H28B H 0.5807 -0.0556 0.0695 0.057 Uiso 1 1 calc R
C30 C 0.5817(3) 0.0199(3) 0.2577(3) 0.0422(8) Uani 1 1 d .
H30A H 0.6334 0.0849 0.2311 0.051 Uiso 1 1 calc R
H30B H 0.6118 0.0353 0.3273 0.051 Uiso 1 1 calc R
C29 C 0.5784(3) -0.0868(3) 0.2091(3) 0.0511(9) Uani 1 1 d .
H29A H 0.6556 -0.0741 0.2192 0.061 Uiso 1 1 calc R
H29B H 0.5316 -0.1507 0.2391 0.061 Uiso 1 1 calc R
C33 C 0.0600(2) 0.1815(3) 0.2011(2) 0.0333(6) Uani 1 1 d .
H33A H 0.1008 0.1943 0.1474 0.040 Uiso 1 1 calc R
H33B H 0.0401 0.1063 0.2143 0.040 Uiso 1 1 calc R
C32 C 0.1395(2) 0.2711(3) 0.2910(2) 0.0329(6) Uani 1 1 d .
H32 H 0.1597 0.3456 0.2741 0.040 Uiso 1 1 calc R
C31 C 0.0745(3) 0.2583(4) 0.3738(3) 0.0518(9) Uani 1 1 d .
H31A H 0.1241 0.3190 0.4296 0.062 Uiso 1 1 calc R
H31B H 0.0532 0.1857 0.3935 0.062 Uiso 1 1 calc R
C34 C -0.0497(3) 0.1821(3) 0.1701(3) 0.0516(9) Uani 1 1 d .
H34A H -0.0312 0.2520 0.1461 0.062 Uiso 1 1 calc R
H34B H -0.0997 0.1179 0.1169 0.062 Uiso 1 1 calc R
C37 C -0.0943(2) -0.1234(2) 0.29465(19) 0.0274(6) Uani 1 1 d .
H37A H -0.0955 -0.1386 0.3606 0.033 Uiso 1 1 calc R
H37B H -0.0723 -0.0438 0.2978 0.033 Uiso 1 1 calc R
C35 C -0.2172(2) -0.1878(3) 0.1256(2) 0.0362(7) Uani 1 1 d .
H35A H -0.2938 -0.2416 0.0877 0.043 Uiso 1 1 calc R
H35B H -0.1998 -0.1110 0.1203 0.043 Uiso 1 1 calc R
C38 C -0.0059(2) -0.1435(2) 0.25368(18) 0.0246(6) Uani 1 1 d .
H38 H -0.0295 -0.2234 0.2556 0.029 Uiso 1 1 calc R
C39 C -0.0100(2) -0.1334(2) 0.14574(18) 0.0240(5) Uani 1 1 d .
H39A H 0.0169 -0.0544 0.1404 0.029 Uiso 1 1 calc R
H39B H 0.0413 -0.1545 0.1201 0.029 Uiso 1 1 calc R
C40 C -0.1314(2) -0.2103(3) 0.0845(2) 0.0343(7) Uani 1 1 d .
H40A H -0.1315 -0.1969 0.0180 0.041 Uiso 1 1 calc R
H40B H -0.1543 -0.2899 0.0827 0.041 Uiso 1 1 calc R
C42 C -0.0337(4) 0.2635(4) 0.3436(3) 0.0620(12) Uani 1 1 d .
H42A H -0.0755 0.2502 0.3967 0.074 Uiso 1 1 calc R
H42B H -0.0120 0.3394 0.3314 0.074 Uiso 1 1 calc R
C41 C -0.1117(3) 0.1747(4) 0.2520(4) 0.0721(14) Uani 1 1 d .
H41A H -0.1433 0.0987 0.2674 0.086 Uiso 1 1 calc R
H41B H -0.1751 0.1859 0.2313 0.086 Uiso 1 1 calc R
C1X C 0.0933(3) 0.5004(3) 0.9714(2) 0.0425(8) Uani 1 1 d .
H1X H 0.1563 0.5012 0.9518 0.051 Uiso 1 1 calc R
C3X C -0.0175(3) 0.5901(3) 0.9922(2) 0.0404(7) Uani 1 1 d .
H3X H -0.0291 0.6510 0.9867 0.048 Uiso 1 1 calc R
C2X C 0.0765(3) 0.5916(3) 0.9636(2) 0.0440(8) Uani 1 1 d .
H2X H 0.1284 0.6536 0.9391 0.053 Uiso 1 1 calc R

loop_
_atom_site_aniso_label
_atom_site_aniso_U_11
_atom_site_aniso_U_22
_atom_site_aniso_U_33
_atom_site_aniso_U_23
_atom_site_aniso_U_13
_atom_site_aniso_U_12
Fe1 0.02145(19) 0.0184(2) 0.01207(17) 0.00306(13) 0.00262(13) 0.01027(15)
P2 0.0266(3) 0.0177(3) 0.0163(3) 0.0021(2) 0.0055(2) 0.0114(3)
P3 0.0186(3) 0.0201(3) 0.0139(3) 0.0026(2) 0.0035(2) 0.0099(3)
P4 0.0182(3) 0.0165(3) 0.0192(3) 0.0050(2) 0.0019(2) 0.0069(3)
P5 0.0298(3) 0.0219(4) 0.0126(3) 0.0025(2) 0.0024(2) 0.0101(3)
C36 0.0177(12) 0.0288(16) 0.0417(16) 0.0057(12) 0.0069(11) 0.0099(12)
C1 0.0241(12) 0.0210(14) 0.0207(12) 0.0035(10) 0.0048(10) 0.0105(11)
C12 0.0318(14) 0.0237(16) 0.0358(15) 0.0109(12) 0.0175(12) 0.0101(12)
C6 0.0259(13) 0.0213(14) 0.0229(13) 0.0044(10) 0.0038(10) 0.0089(11)
C5 0.0366(15) 0.0307(17) 0.0233(13) 0.0092(11) 0.0098(11) 0.0122(13)
C3 0.0449(17) 0.0191(16) 0.0360(16) 0.0053(12) 0.0070(13) 0.0110(13)
C4 0.0373(16) 0.0250(16) 0.0356(16) 0.0134(12) 0.0108(13) 0.0107(13)
C2 0.0474(17) 0.0262(16) 0.0324(15) 0.0050(12) 0.0156(13) 0.0176(14)
C7 0.0238(13) 0.0241(16) 0.0460(17) 0.0141(13) 0.0023(12) 0.0050(12)
C10 0.054(2) 0.032(2) 0.066(2) 0.0192(17) 0.0314(18) 0.0138(16)
C8 0.0364(16) 0.0320(18) 0.0437(18) 0.0092(14) 0.0049(14) 0.0099(14)
C9 0.0370(17) 0.0293(19) 0.058(2) -0.0016(16) 0.0125(16) -0.0027(14)
C11 0.0421(19) 0.042(2) 0.062(2) 0.0253(17) 0.0232(17) 0.0098(16)
C14 0.0254(13) 0.0244(15) 0.0378(15) 0.0014(12) 0.0061(11) 0.0139(12)
C13 0.0228(12) 0.0212(14) 0.0302(14) 0.0044(11) 0.0008(10) 0.0104(11)
C15 0.0360(16) 0.0289(18) 0.070(2) 0.0077(15) 0.0139(16) 0.0201(14)
C18 0.0467(18) 0.0340(18) 0.0361(16) 0.0140(13) 0.0088(14) 0.0198(15)
C16 0.0365(17) 0.0265(18) 0.083(3) 0.0124(16) 0.0081(17) 0.0190(14)
C17 0.0461(19) 0.035(2) 0.064(2) 0.0227(16) -0.0007(16) 0.0185(16)
C20 0.0341(14) 0.0307(16) 0.0134(12) 0.0055(10) 0.0037(10) 0.0126(12)
C22 0.0440(16) 0.0239(15) 0.0191(13) 0.0009(11) 0.0089(11) 0.0150(13)
C21 0.0477(17) 0.0299(16) 0.0134(12) 0.0013(11) 0.0099(11) 0.0171(14)
C19 0.0287(13) 0.0259(15) 0.0173(12) 0.0049(10) 0.0070(10) 0.0109(12)
C24 0.0274(13) 0.0263(15) 0.0254(13) 0.0066(11) -0.0035(11) 0.0118(12)
C23 0.0321(14) 0.0287(16) 0.0167(12) 0.0027(11) -0.0031(10) 0.0081(12)
N1 0.0258(11) 0.0221(12) 0.0250(12) 0.0047(9) 0.0059(9) 0.0121(10)
N2 0.0361(13) 0.0281(13) 0.0187(12) 0.0045(9) 0.0047(9) 0.0152(11)
C27 0.060(2) 0.0370(19) 0.0382(17) 0.0043(14) 0.0200(15) 0.0288(17)
C25 0.0239(13) 0.0217(14) 0.0297(14) 0.0110(11) 0.0117(11) 0.0113(11)
C26 0.0445(17) 0.0345(18) 0.0290(15) 0.0040(12) 0.0098(12) 0.0240(14)
C28 0.063(2) 0.039(2) 0.062(2) 0.0192(16) 0.0385(18) 0.0344(18)
C30 0.0354(16) 0.042(2) 0.058(2) 0.0075(15) 0.0056(15) 0.0278(15)
C29 0.054(2) 0.053(2) 0.070(2) 0.0165(18) 0.0204(18) 0.0419(19)
C33 0.0236(13) 0.0350(18) 0.0412(16) 0.0134(13) 0.0091(12) 0.0133(13)
C32 0.0325(15) 0.0340(17) 0.0415(16) 0.0105(13) 0.0173(13) 0.0211(13)
C31 0.055(2) 0.069(3) 0.055(2) 0.0238(18) 0.0371(18) 0.041(2)
C34 0.0325(17) 0.050(2) 0.078(3) 0.0246(19) 0.0083(17) 0.0239(17)
C37 0.0240(13) 0.0306(16) 0.0273(14) 0.0070(11) 0.0095(11) 0.0125(12)
C35 0.0231(14) 0.0397(18) 0.0393(16) -0.0008(13) -0.0032(12) 0.0149(13)
C38 0.0198(12) 0.0281(15) 0.0237(13) 0.0035(11) 0.0048(10) 0.0110(11)
C39 0.0225(12) 0.0273(15) 0.0197(12) 0.0010(10) 0.0021(10) 0.0122(11)
C40 0.0284(14) 0.0399(18) 0.0284(14) -0.0022(12) -0.0019(12) 0.0163(13)
C42 0.070(3) 0.071(3) 0.090(3) 0.049(2) 0.061(3) 0.054(2)
C41 0.039(2) 0.081(3) 0.124(4) 0.056(3) 0.040(2) 0.040(2)
C1X 0.0459(18) 0.051(2) 0.0455(18) 0.0170(15) 0.0236(15) 0.0317(17)
C3X 0.0549(19) 0.046(2) 0.0357(16) 0.0118(14) 0.0179(15) 0.0350(17)
C2X 0.0476(19) 0.046(2) 0.0476(19) 0.0210(15) 0.0246(15) 0.0252(17)

loop_
_atom_type_symbol
_atom_type_description
_atom_type_scat_dispersion_real
_atom_type_scat_dispersion_imag
_atom_type_scat_source
C C 0.0033 0.0016 'International Tables Vol C Tables 4.2.6.8 and 6.1.1.4'
H H 0.0000 0.0000 'International Tables Vol C Tables 4.2.6.8 and 6.1.1.4'
N N 0.0061 0.0033 'International Tables Vol C Tables 4.2.6.8 and 6.1.1.4'
P P 0.1023 0.0942 'International Tables Vol C Tables 4.2.6.8 and 6.1.1.4'
Fe Fe 0.3463 0.8444 'International Tables Vol C Tables 4.2.6.8 and 6.1.1.4'

loop_
_geom_angle_atom_site_label_1
_geom_angle_atom_site_label_2
_geom_angle_atom_site_label_3
_geom_angle
_geom_angle_site_symmetry_1
N1 Fe1 P5 178.90(7) .
N1 Fe1 P4 95.06(8) .
P5 Fe1 P4 85.51(4) .
N1 Fe1 P2 93.84(8) .
P5 Fe1 P2 85.06(4) .
P4 Fe1 P2 118.72(4) .
N1 Fe1 P3 97.18(9) .
P5 Fe1 P3 83.42(5) .
P4 Fe1 P3 114.55(4) .
P2 Fe1 P3 124.14(3) .
C22 P2 C32 103.94(14) .
C22 P2 C1 98.34(12) .
C32 P2 C1 98.16(13) .
C22 P2 Fe1 109.64(10) .
C32 P2 Fe1 122.53(11) .
C1 P2 Fe1 120.62(8) .
C19 P3 C38 101.71(12) .
C19 P3 C13 99.08(12) .
C38 P3 C13 98.28(12) .
C19 P3 Fe1 108.00(10) .
C38 P3 Fe1 127.30(10) .
C13 P3 Fe1 118.10(9) .
C24 P4 C7 100.49(14) .
C24 P4 C25 98.57(12) .
C7 P4 C25 100.11(13) .
C24 P4 Fe1 109.29(10) .
C7 P4 Fe1 123.90(10) .
C25 P4 Fe1 120.15(9) .
C21 P5 C23 105.84(14) .
C21 P5 C20 102.62(13) .
C23 P5 C20 103.54(13) .
C21 P5 Fe1 114.13(9) .
C23 P5 Fe1 114.41(9) .
C20 P5 Fe1 114.98(9) .
C35 C36 C37 112.5(2) .
C35 C36 H36A 109.1 .
C37 C36 H36A 109.1 .
C35 C36 H36B 109.1 .
C37 C36 H36B 109.1 .
H36A C36 H36B 107.8 .
C6 C1 C2 110.0(2) .
C6 C1 P2 112.78(18) .
C2 C1 P2 116.55(18) .
C6 C1 H1 105.5 .
C2 C1 H1 105.5 .
P2 C1 H1 105.5 .
C11 C12 C7 114.0(3) .
C11 C12 H12A 108.7 .
C7 C12 H12A 108.7 .
C11 C12 H12B 108.7 .
C7 C12 H12B 108.7 .
H12A C12 H12B 107.6 .
C1 C6 C5 112.3(2) .
C1 C6 H6A 109.2 .
C5 C6 H6A 109.2 .
C1 C6 H6B 109.2 .
C5 C6 H6B 109.2 .
H6A C6 H6B 107.9 .
C4 C5 C6 111.5(2) .
C4 C5 H5A 109.3 .
C6 C5 H5A 109.3 .
C4 C5 H5B 109.3 .
C6 C5 H5B 109.3 .
H5A C5 H5B 108.0 .
C2 C3 C4 112.5(3) .
C2 C3 H3A 109.1 .
C4 C3 H3A 109.1 .
C2 C3 H3B 109.1 .
C4 C3 H3B 109.1 .
H3A C3 H3B 107.8 .
C5 C4 C3 110.6(2) .
C5 C4 H4A 109.5 .
C3 C4 H4A 109.5 .
C5 C4 H4B 109.5 .
C3 C4 H4B 109.5 .
H4A C4 H4B 108.1 .
C3 C2 C1 111.7(2) .
C3 C2 H2A 109.3 .
C1 C2 H2A 109.3 .
C3 C2 H2B 109.3 .
C1 C2 H2B 109.3 .
H2A C2 H2B 108.0 .
C8 C7 C12 109.7(3) .
C8 C7 P4 116.1(2) .
C12 C7 P4 112.4(2) .
C8 C7 H7 105.9 .
C12 C7 H7 105.9 .
P4 C7 H7 105.9 .
C11 C10 C9 111.2(3) .
C11 C10 H10A 109.4 .
C9 C10 H10A 109.4 .
C11 C10 H10B 109.4 .
C9 C10 H10B 109.4 .
H10A C10 H10B 108.0 .
C7 C8 C9 112.6(3) .
C7 C8 H8A 109.1 .
C9 C8 H8A 109.1 .
C7 C8 H8B 109.1 .
C9 C8 H8B 109.1 .
H8A C8 H8B 107.8 .
C8 C9 C10 109.4(3) .
C8 C9 H9A 109.8 .
C10 C9 H9A 109.8 .
C8 C9 H9B 109.8 .
C10 C9 H9B 109.8 .
H9A C9 H9B 108.2 .
C10 C11 C12 112.3(3) .
C10 C11 H11A 109.2 .
C12 C11 H11A 109.2 .
C10 C11 H11B 109.2 .
C12 C11 H11B 109.2 .
H11A C11 H11B 107.9 .
C13 C14 C15 111.7(2) .
C13 C14 H14A 109.3 .
C15 C14 H14A 109.3 .
C13 C14 H14B 109.3 .
C15 C14 H14B 109.3 .
H14A C14 H14B 107.9 .
C14 C13 C18 110.2(2) .
C14 C13 P3 111.32(18) .
C18 C13 P3 116.7(2) .
C14 C13 H13 105.9 .
C18 C13 H13 105.9 .
P3 C13 H13 105.9 .
C16 C15 C14 110.7(3) .
C16 C15 H15A 109.5 .
C14 C15 H15A 109.5 .
C16 C15 H15B 109.5 .
C14 C15 H15B 109.5 .
H15A C15 H15B 108.1 .
C17 C18 C13 112.5(3) .
C17 C18 H18A 109.1 .
C13 C18 H18A 109.1 .
C17 C18 H18B 109.1 .
C13 C18 H18B 109.1 .
H18A C18 H18B 107.8 .
C17 C16 C15 110.7(3) .
C17 C16 H16A 109.5 .
C15 C16 H16A 109.5 .
C17 C16 H16B 109.5 .
C15 C16 H16B 109.5 .
H16A C16 H16B 108.1 .
C16 C17 C18 111.7(3) .
C16 C17 H17A 109.3 .
C18 C17 H17A 109.3 .
C16 C17 H17B 109.3 .
C18 C17 H17B 109.3 .
H17A C17 H17B 107.9 .
C19 C20 P5 105.56(18) .
C19 C20 H20A 110.6 .
P5 C20 H20A 110.6 .
C19 C20 H20B 110.6 .
P5 C20 H20B 110.6 .
H20A C20 H20B 108.8 .
C21 C22 P2 109.47(19) .
C21 C22 H22A 109.8 .
P2 C22 H22A 109.8 .
C21 C22 H22B 109.8 .
P2 C22 H22B 109.8 .
H22A C22 H22B 108.2 .
C22 C21 P5 107.08(17) .
C22 C21 H21A 110.3 .
P5 C21 H21A 110.3 .
C22 C21 H21B 110.3 .
P5 C21 H21B 110.3 .
H21A C21 H21B 108.6 .
C20 C19 P3 106.46(18) .
C20 C19 H19A 110.4 .
P3 C19 H19A 110.4 .
C20 C19 H19B 110.4 .
P3 C19 H19B 110.4 .
H19A C19 H19B 108.6 .
C23 C24 P4 109.85(18) .
C23 C24 H24A 109.7 .
P4 C24 H24A 109.7 .
C23 C24 H24B 109.7 .
P4 C24 H24B 109.7 .
H24A C24 H24B 108.2 .
C24 C23 P5 106.87(17) .
C24 C23 H23A 110.3 .
P5 C23 H23A 110.3 .
C24 C23 H23B 110.3 .
P5 C23 H23B 110.3 .
H23A C23 H23B 108.6 .
N2 N1 Fe1 178.9(2) .
C28 C27 C26 111.6(3) .
C28 C27 H27A 109.3 .
C26 C27 H27A 109.3 .
C28 C27 H27B 109.3 .
C26 C27 H27B 109.3 .
H27A C27 H27B 108.0 .
C26 C25 C30 108.7(2) .
C26 C25 P4 114.22(19) .
C30 C25 P4 116.3(2) .
C26 C25 H25 105.5 .
C30 C25 H25 105.5 .
P4 C25 H25 105.5 .
C25 C26 C27 112.3(3) .
C25 C26 H26A 109.1 .
C27 C26 H26A 109.1 .
C25 C26 H26B 109.1 .
C27 C26 H26B 109.1 .
H26A C26 H26B 107.9 .
C29 C28 C27 110.5(3) .
C29 C28 H28A 109.6 .
C27 C28 H28A 109.6 .
C29 C28 H28B 109.6 .
C27 C28 H28B 109.6 .
H28A C28 H28B 108.1 .
C29 C30 C25 112.1(3) .
C29 C30 H30A 109.2 .
C25 C30 H30A 109.2 .
C29 C30 H30B 109.2 .
C25 C30 H30B 109.2 .
H30A C30 H30B 107.9 .
C28 C29 C30 111.4(3) .
C28 C29 H29A 109.3 .
C30 C29 H29A 109.3 .
C28 C29 H29B 109.3 .
C30 C29 H29B 109.3 .
H29A C29 H29B 108.0 .
C34 C33 C32 113.7(3) .
C34 C33 H33A 108.8 .
C32 C33 H33A 108.8 .
C34 C33 H33B 108.8 .
C32 C33 H33B 108.8 .
H33A C33 H33B 107.7 .
C33 C32 C31 109.6(3) .
C33 C32 P2 111.12(19) .
C31 C32 P2 116.4(2) .
C33 C32 H32 106.3 .
C31 C32 H32 106.3 .
P2 C32 H32 106.3 .
C32 C31 C42 111.6(3) .
C32 C31 H31A 109.3 .
C42 C31 H31A 109.3 .
C32 C31 H31B 109.3 .
C42 C31 H31B 109.3 .
H31A C31 H31B 108.0 .
C41 C34 C33 112.2(3) .
C41 C34 H34A 109.2 .
C33 C34 H34A 109.2 .
C41 C34 H34B 109.2 .
C33 C34 H34B 109.2 .
H34A C34 H34B 107.9 .
C36 C37 C38 111.4(2) .
C36 C37 H37A 109.4 .
C38 C37 H37A 109.4 .
C36 C37 H37B 109.4 .
C38 C37 H37B 109.4 .
H37A C37 H37B 108.0 .
C40 C35 C36 110.8(2) .
C40 C35 H35A 109.5 .
C36 C35 H35A 109.5 .
C40 C35 H35B 109.5 .
C36 C35 H35B 109.5 .
H35A C35 H35B 108.1 .
C37 C38 C39 111.3(2) .
C37 C38 P3 115.13(18) .
C39 C38 P3 111.37(18) .
C37 C38 H38 106.1 .
C39 C38 H38 106.1 .
P3 C38 H38 106.1 .
C40 C39 C38 111.8(2) .
C40 C39 H39A 109.2 .
C38 C39 H39A 109.2 .
C40 C39 H39B 109.2 .
C38 C39 H39B 109.2 .
H39A C39 H39B 107.9 .
C35 C40 C39 111.8(2) .
C35 C40 H40A 109.3 .
C39 C40 H40A 109.3 .
C35 C40 H40B 109.3 .
C39 C40 H40B 109.3 .
H40A C40 H40B 107.9 .
C41 C42 C31 111.6(3) .
C41 C42 H42A 109.3 .
C31 C42 H42A 109.3 .
C41 C42 H42B 109.3 .
C31 C42 H42B 109.3 .
H42A C42 H42B 108.0 .
C34 C41 C42 112.3(3) .
C34 C41 H41A 109.1 .
C42 C41 H41A 109.1 .
C34 C41 H41B 109.1 .
C42 C41 H41B 109.1 .
H41A C41 H41B 107.9 .
C3X C1X C2X 120.1(3) 2_567
C3X C1X H1X 120.0 2_567
C2X C1X H1X 120.0 .
C1X C3X C2X 120.0(3) 2_567
C1X C3X H3X 120.0 2_567
C2X C3X H3X 120.0 .
C3X C2X C1X 120.0(3) .
C3X C2X H2X 120.0 .
C1X C2X H2X 120.0 .

loop_
_geom_bond_atom_site_label_1
_geom_bond_atom_site_label_2
_geom_bond_distance
_geom_bond_site_symmetry_2
Fe1 N1 1.812(2) .
Fe1 P5 2.1430(9) .
Fe1 P4 2.1991(8) .
Fe1 P2 2.2105(9) .
Fe1 P3 2.2301(12) .
P2 C22 1.864(3) .
P2 C32 1.876(3) .
P2 C1 1.894(3) .
P3 C19 1.862(2) .
P3 C38 1.880(3) .
P3 C13 1.893(3) .
P4 C24 1.867(3) .
P4 C7 1.878(3) .
P4 C25 1.883(3) .
P5 C21 1.841(3) .
P5 C23 1.844(3) .
P5 C20 1.845(3) .
C36 C35 1.511(4) .
C36 C37 1.523(4) .
C36 H36A 0.9700 .
C36 H36B 0.9700 .
C1 C6 1.521(3) .
C1 C2 1.527(4) .
C1 H1 0.9800 .
C12 C11 1.515(4) .
C12 C7 1.519(4) .
C12 H12A 0.9700 .
C12 H12B 0.9700 .
C6 C5 1.534(4) .
C6 H6A 0.9700 .
C6 H6B 0.9700 .
C5 C4 1.513(4) .
C5 H5A 0.9700 .
C5 H5B 0.9700 .
C3 C2 1.519(4) .
C3 C4 1.520(4) .
C3 H3A 0.9700 .
C3 H3B 0.9700 .
C4 H4A 0.9700 .
C4 H4B 0.9700 .
C2 H2A 0.9700 .
C2 H2B 0.9700 .
C7 C8 1.500(4) .
C7 H7 0.9800 .
C10 C11 1.484(5) .
C10 C9 1.559(5) .
C10 H10A 0.9700 .
C10 H10B 0.9700 .
C8 C9 1.527(4) .
C8 H8A 0.9700 .
C8 H8B 0.9700 .
C9 H9A 0.9700 .
C9 H9B 0.9700 .
C11 H11A 0.9700 .
C11 H11B 0.9700 .
C14 C13 1.529(4) .
C14 C15 1.537(4) .
C14 H14A 0.9700 .
C14 H14B 0.9700 .
C13 C18 1.534(4) .
C13 H13 0.9800 .
C15 C16 1.520(5) .
C15 H15A 0.9700 .
C15 H15B 0.9700 .
C18 C17 1.528(4) .
C18 H18A 0.9700 .
C18 H18B 0.9700 .
C16 C17 1.506(5) .
C16 H16A 0.9700 .
C16 H16B 0.9700 .
C17 H17A 0.9700 .
C17 H17B 0.9700 .
C20 C19 1.527(4) .
C20 H20A 0.9700 .
C20 H20B 0.9700 .
C22 C21 1.521(4) .
C22 H22A 0.9700 .
C22 H22B 0.9700 .
C21 H21A 0.9700 .
C21 H21B 0.9700 .
C19 H19A 0.9700 .
C19 H19B 0.9700 .
C24 C23 1.531(4) .
C24 H24A 0.9700 .
C24 H24B 0.9700 .
C23 H23A 0.9700 .
C23 H23B 0.9700 .
N1 N2 1.134(3) .
C27 C28 1.512(5) .
C27 C26 1.536(4) .
C27 H27A 0.9700 .
C27 H27B 0.9700 .
C25 C26 1.529(4) .
C25 C30 1.531(4) .
C25 H25 0.9800 .
C26 H26A 0.9700 .
C26 H26B 0.9700 .
C28 C29 1.508(5) .
C28 H28A 0.9700 .
C28 H28B 0.9700 .
C30 C29 1.521(5) .
C30 H30A 0.9700 .
C30 H30B 0.9700 .
C29 H29A 0.9700 .
C29 H29B 0.9700 .
C33 C34 1.517(4) .
C33 C32 1.517(4) .
C33 H33A 0.9700 .
C33 H33B 0.9700 .
C32 C31 1.517(4) .
C32 H32 0.9800 .
C31 C42 1.528(5) .
C31 H31A 0.9700 .
C31 H31B 0.9700 .
C34 C41 1.488(6) .
C34 H34A 0.9700 .
C34 H34B 0.9700 .
C37 C38 1.526(3) .
C37 H37A 0.9700 .
C37 H37B 0.9700 .
C35 C40 1.509(4) .
C35 H35A 0.9700 .
C35 H35B 0.9700 .
C38 C39 1.532(3) .
C38 H38 0.9800 .
C39 C40 1.530(4) .
C39 H39A 0.9700 .
C39 H39B 0.9700 .
C40 H40A 0.9700 .
C40 H40B 0.9700 .
C42 C41 1.524(7) .
C42 H42A 0.9700 .
C42 H42B 0.9700 .
C41 H41A 0.9700 .
C41 H41B 0.9700 .
C1X C3X 1.363(5) 2_567
C1X C2X 1.389(5) .
C1X H1X 0.9300 .
C3X C1X 1.363(5) 2_567
C3X C2X 1.382(4) .
C3X H3X 0.9300 .
C2X H2X 0.9300 .

loop_
_geom_torsion_atom_site_label_1
_geom_torsion_atom_site_label_2
_geom_torsion_atom_site_label_3
_geom_torsion_atom_site_label_4
_geom_torsion
_geom_torsion_site_symmetry_1
N1 Fe1 P2 C22 -167.96(12) .
P5 Fe1 P2 C22 12.08(10) .
P4 Fe1 P2 C22 -70.05(11) .
P3 Fe1 P2 C22 90.68(11) .
N1 Fe1 P2 C32 69.97(14) .
P5 Fe1 P2 C32 -109.99(12) .
P4 Fe1 P2 C32 167.88(11) .
P3 Fe1 P2 C32 -31.39(12) .
N1 Fe1 P2 C1 -55.00(12) .
P5 Fe1 P2 C1 125.04(10) .
P4 Fe1 P2 C1 42.92(10) .
P3 Fe1 P2 C1 -156.35(9) .
N1 Fe1 P3 C19 -156.79(11) .
P5 Fe1 P3 C19 22.28(9) .
P4 Fe1 P3 C19 104.27(10) .
P2 Fe1 P3 C19 -57.18(10) .
N1 Fe1 P3 C38 -35.74(13) .
P5 Fe1 P3 C38 143.34(11) .
P4 Fe1 P3 C38 -134.67(10) .
P2 Fe1 P3 C38 63.88(11) .
N1 Fe1 P3 C13 92.01(12) .
P5 Fe1 P3 C13 -88.92(10) .
P4 Fe1 P3 C13 -6.93(10) .
P2 Fe1 P3 C13 -168.38(9) .
N1 Fe1 P4 C24 -166.71(12) .
P5 Fe1 P4 C24 14.23(10) .
P2 Fe1 P4 C24 96.09(11) .
P3 Fe1 P4 C24 -66.43(11) .
N1 Fe1 P4 C7 75.41(14) .
P5 Fe1 P4 C7 -103.65(13) .
P2 Fe1 P4 C7 -21.78(13) .
P3 Fe1 P4 C7 175.69(12) .
N1 Fe1 P4 C25 -54.01(12) .
P5 Fe1 P4 C25 126.93(10) .
P2 Fe1 P4 C25 -151.21(10) .
P3 Fe1 P4 C25 46.27(10) .
N1 Fe1 P5 C21 7(4) .
P4 Fe1 P5 C21 128.20(11) .
P2 Fe1 P5 C21 8.82(11) .
P3 Fe1 P5 C21 -116.41(11) .
N1 Fe1 P5 C23 -115(4) .
P4 Fe1 P5 C23 6.09(11) .
P2 Fe1 P5 C23 -113.30(11) .
P3 Fe1 P5 C23 121.47(11) .
N1 Fe1 P5 C20 125(4) .
P4 Fe1 P5 C20 -113.59(11) .
P2 Fe1 P5 C20 127.03(11) .
P3 Fe1 P5 C20 1.79(11) .
C22 P2 C1 C6 -169.88(19) .
C32 P2 C1 C6 -64.4(2) .
Fe1 P2 C1 C6 71.3(2) .
C22 P2 C1 C2 -41.3(2) .
C32 P2 C1 C2 64.2(2) .
Fe1 P2 C1 C2 -160.06(18) .
C2 C1 C6 C5 54.9(3) .
P2 C1 C6 C5 -173.12(19) .
C1 C6 C5 C4 -55.6(3) .
C6 C5 C4 C3 54.1(3) .
C2 C3 C4 C5 -54.7(3) .
C4 C3 C2 C1 55.5(3) .
C6 C1 C2 C3 -54.6(3) .
P2 C1 C2 C3 175.5(2) .
C11 C12 C7 C8 52.4(4) .
C11 C12 C7 P4 -176.8(2) .
C24 P4 C7 C8 -50.7(3) .
C25 P4 C7 C8 -151.4(2) .
Fe1 P4 C7 C8 71.3(3) .
C24 P4 C7 C12 -178.2(2) .
C25 P4 C7 C12 81.1(2) .
Fe1 P4 C7 C12 -56.2(3) .
C12 C7 C8 C9 -55.5(4) .
P4 C7 C8 C9 175.6(2) .
C7 C8 C9 C10 57.5(4) .
C11 C10 C9 C8 -55.6(4) .
C9 C10 C11 C12 53.3(4) .
C7 C12 C11 C10 -52.6(4) .
C15 C14 C13 C18 -54.0(3) .
C15 C14 C13 P3 174.77(19) .
C19 P3 C13 C14 163.26(19) .
C38 P3 C13 C14 59.9(2) .
Fe1 P3 C13 C14 -80.63(19) .
C19 P3 C13 C18 35.5(2) .
C38 P3 C13 C18 -67.9(2) .
Fe1 P3 C13 C18 151.61(18) .
C13 C14 C15 C16 57.1(3) .
C14 C13 C18 C17 52.6(3) .
P3 C13 C18 C17 -179.1(2) .
C14 C15 C16 C17 -57.5(4) .
C15 C16 C17 C18 56.2(4) .
C13 C18 C17 C16 -54.3(4) .
C21 P5 C20 C19 93.7(2) .
C23 P5 C20 C19 -156.30(18) .
Fe1 P5 C20 C19 -30.8(2) .
C32 P2 C22 C21 97.4(2) .
C1 P2 C22 C21 -161.9(2) .
Fe1 P2 C22 C21 -35.2(2) .
P2 C22 C21 P5 40.3(2) .
C23 P5 C21 C22 94.5(2) .
C20 P5 C21 C22 -157.2(2) .
Fe1 P5 C21 C22 -32.2(2) .
P5 C20 C19 P3 46.4(2) .
C38 P3 C19 C20 176.78(19) .
C13 P3 C19 C20 76.3(2) .
Fe1 P3 C19 C20 -47.3(2) .
C7 P4 C24 C23 95.5(2) .
C25 P4 C24 C23 -162.51(19) .
Fe1 P4 C24 C23 -36.3(2) .
P4 C24 C23 P5 39.2(2) .
C21 P5 C23 C24 -155.71(19) .
C20 P5 C23 C24 96.7(2) .
Fe1 P5 C23 C24 -29.2(2) .
P5 Fe1 N1 N2 40(14) .
P4 Fe1 N1 N2 -81(12) .
P2 Fe1 N1 N2 38(12) .
P3 Fe1 N1 N2 163(12) .
C24 P4 C25 C26 175.0(2) .
C7 P4 C25 C26 -82.7(2) .
Fe1 P4 C25 C26 56.7(2) .
C24 P4 C25 C30 -57.1(2) .
C7 P4 C25 C30 45.3(2) .
Fe1 P4 C25 C30 -175.34(19) .
C30 C25 C26 C27 54.4(3) .
P4 C25 C26 C27 -173.8(2) .
C28 C27 C26 C25 -55.5(4) .
C26 C27 C28 C29 55.1(4) .
C26 C25 C30 C29 -55.6(4) .
P4 C25 C30 C29 173.8(2) .
C27 C28 C29 C30 -56.2(4) .
C25 C30 C29 C28 57.7(4) .
C34 C33 C32 C31 54.1(4) .
C34 C33 C32 P2 -175.8(2) .
C22 P2 C32 C33 -164.1(2) .
C1 P2 C32 C33 95.2(2) .
Fe1 P2 C32 C33 -39.4(3) .
C22 P2 C32 C31 -37.6(3) .
C1 P2 C32 C31 -138.4(3) .
Fe1 P2 C32 C31 87.1(3) .
C33 C32 C31 C42 -55.1(4) .
P2 C32 C31 C42 177.7(3) .
C32 C33 C34 C41 -52.8(4) .
C35 C36 C37 C38 -54.8(3) .
C37 C36 C35 C40 55.7(3) .
C36 C37 C38 C39 52.8(3) .
C36 C37 C38 P3 -179.3(2) .
C19 P3 C38 C37 29.6(2) .
C13 P3 C38 C37 130.8(2) .
Fe1 P3 C38 C37 -94.1(2) .
C19 P3 C38 C39 157.52(19) .
C13 P3 C38 C39 -101.3(2) .
Fe1 P3 C38 C39 33.8(2) .
C37 C38 C39 C40 -53.0(3) .
P3 C38 C39 C40 177.10(19) .
C36 C35 C40 C39 -55.2(3) .
C38 C39 C40 C35 54.5(3) .
C32 C31 C42 C41 55.3(4) .
C33 C34 C41 C42 51.2(5) .
C31 C42 C41 C34 -53.0(5) .
C1X C3X C2X C1X 0.4(6) 2_567
C3X C1X C2X C3X -0.4(6) 2_567
